data_4074690
loop_
_publ_author_name
'Paul, Fr\'ed\'eric'
'Ellis, Benjamin G.'
'Bruce, Michael I.'
'Toupet, Loic'
'Roisnel, Thierry'
'Costuas, Karine'
'Halet, Jean-Fran\,cois'
'Lapinte, Claude'

_publ_section_title
;
 Bonding and Substituent Effects in Electron-Rich Mononuclear Ruthenium
 \s-Arylacetylides of the Formula
 [(\h2-dppe)(\h5-C5Me5)Ru(C&#x22EE;C)-1,4-(C6H4)X][PF6]n(n= 0, 1; X = NO2,
 CN, F, H, OMe, NH2)
;
_journal_issue 3
_journal_name_full Organometallics
_journal_page_first 649
_journal_paper_doi 10.1021/om050799t
_journal_volume 25
_journal_year 2006
_chemical_formula_sum 'C45 H46 O P2 Ru'
_chemical_formula_weight 765.83
_chemical_name_systematic
;
 ?
;
_space_group_IT_number 14
_symmetry_cell_setting monoclinic
_symmetry_space_group_name_Hall '-P 2ybc'
_symmetry_space_group_name_H-M 'P 1 21/c 1'
_atom_sites_solution_hydrogens geom
_atom_sites_solution_primary direct
_atom_sites_solution_secondary difmap
_audit_creation_method SHELXL-97
_cell_angle_alpha 90.00
_cell_angle_beta 108.0850(10)
_cell_angle_gamma 90.00
_cell_formula_units_Z 4
_cell_length_a 15.3442(2)
_cell_length_b 11.51190(10)
_cell_length_c 22.1852(3)
_cell_measurement_temperature 150(1)
_cell_volume 3725.21(8)
_computing_cell_refinement 'HKL Scalepack (Otwinowski & Minor 1997)'
_computing_data_collection 'Nonius (1999)'
_computing_data_reduction 'HKL Denzo and Scalepack (Otwinowski & Minor 1997)'
_computing_molecular_graphics 'PLATON_(Spek, 1998)'
_computing_publication_material 'SHELXL-97 (Sheldrick, 1997)'
_computing_structure_refinement 'SHELXL-97 (Sheldrick, 1997)'
_computing_structure_solution 'SIR-97_(Altomare & al., 1998)'
_diffrn_ambient_temperature 293(2)
_diffrn_detector_area_resol_mean 19.24
_diffrn_measured_fraction_theta_full 0.990
_diffrn_measured_fraction_theta_max 0.990
_diffrn_measurement_device_type Nonius_KappaCCD
_diffrn_measurement_method 'Area detector scans (see text)'
_diffrn_radiation_monochromator graphite
_diffrn_radiation_source 'fine-focus sealed tube'
_diffrn_radiation_type MoK\a
_diffrn_radiation_wavelength 0.71069
_diffrn_reflns_av_R_equivalents 0.0000
_diffrn_reflns_av_sigmaI/netI 0.0310
_diffrn_reflns_limit_h_max 19
_diffrn_reflns_limit_h_min 0
_diffrn_reflns_limit_k_max 14
_diffrn_reflns_limit_k_min 0
_diffrn_reflns_limit_l_max 27
_diffrn_reflns_limit_l_min -28
_diffrn_reflns_number 8440
_diffrn_reflns_theta_full 27.49
_diffrn_reflns_theta_max 27.49
_diffrn_reflns_theta_min 2.02
_exptl_absorpt_coefficient_mu 0.541
_exptl_absorpt_correction_type none
_exptl_crystal_colour red
_exptl_crystal_density_diffrn 1.365
_exptl_crystal_density_method 'not measured'
_exptl_crystal_description prism
_exptl_crystal_F_000 1592
_exptl_crystal_size_max 0.35
_exptl_crystal_size_mid 0.32
_exptl_crystal_size_min 0.32
_refine_diff_density_max 1.018
_refine_diff_density_min -0.970
_refine_diff_density_rms 0.074
_refine_ls_extinction_coef 0.0005(4)
_refine_ls_extinction_expression Fc^*^=kFc[1+0.001xFc^2^\l^3^/sin(2\q)]^-1/4^
_refine_ls_extinction_method SHELXL
_refine_ls_goodness_of_fit_ref 1.070
_refine_ls_hydrogen_treatment constr
_refine_ls_matrix_type full
_refine_ls_number_parameters 443
_refine_ls_number_reflns 8440
_refine_ls_number_restraints 0
_refine_ls_restrained_S_all 1.070
_refine_ls_R_factor_all 0.0454
_refine_ls_R_factor_gt 0.0375
_refine_ls_shift/su_max 0.001
_refine_ls_shift/su_mean 0.000
_refine_ls_structure_factor_coef Fsqd
_refine_ls_weighting_details 'calc w=1/[\s^2^(Fo^2^)+(0.0609P)^2^+2.7301P] where P=(Fo^2^+2Fc^2^)/3'
_refine_ls_weighting_scheme calc
_refine_ls_wR_factor_gt 0.1008
_refine_ls_wR_factor_ref 0.1075
_reflns_number_gt 7348
_reflns_number_total 8440
_reflns_threshold_expression >2sigma(I)
_cod_data_source_file om050799tsi20051117_123608.cif
_cod_data_source_block fp491
_cod_depositor_comments
;
The following automatic conversions were performed:

'_symmetry_cell_setting' value 'Monoclinic' changed to 'monoclinic'
according to /home/saulius/struct/CIF-dictionaries/cif_core.dic
dictionary named 'cif_core.dic' version 2.4.1 from 2010-06-29.

Automatic conversion script
Id: cif_fix_values 1715 2011-07-08 13:25:40Z adriana 
;
_cod_original_sg_symbol_H-M P21/c
_cod_database_code 4074690

loop_
_symmetry_equiv_pos_as_xyz
'x, y, z'
'-x, y+1/2, -z+1/2'
'-x, -y, -z'
'x, -y-1/2, z-1/2'

loop_
_atom_site_label
_atom_site_type_symbol
_atom_site_fract_x
_atom_site_fract_y
_atom_site_fract_z
_atom_site_U_iso_or_equiv
_atom_site_adp_type
_atom_site_occupancy
_atom_site_symmetry_multiplicity
_atom_site_calc_flag
_atom_site_refinement_flags
Ru1 Ru 0.782764(11) 0.269925(15) 0.819420(8) 0.02070(8) Uani 1 1 d .
P1 P 0.77840(4) 0.09366(5) 0.77319(3) 0.02311(13) Uani 1 1 d .
P2 P 0.63024(4) 0.23931(5) 0.79710(3) 0.02259(13) Uani 1 1 d .
O1 O 0.71584(17) -0.21007(19) 1.11033(11) 0.0566(6) Uani 1 1 d .
C1 C 0.82826(16) 0.4448(2) 0.86134(11) 0.0271(5) Uani 1 1 d .
C2 C 0.79542(16) 0.45773(19) 0.79276(11) 0.0265(5) Uani 1 1 d .
C3 C 0.85251(15) 0.3898(2) 0.76702(11) 0.0270(5) Uani 1 1 d .
C4 C 0.92102(15) 0.3343(2) 0.81873(10) 0.0257(5) Uani 1 1 d .
C5 C 0.90629(15) 0.3693(2) 0.87625(11) 0.0266(5) Uani 1 1 d .
C6 C 0.79596(19) 0.5113(2) 0.90835(12) 0.0370(6) Uani 1 1 d .
H6A H 0.7425 0.5555 0.8864 0.055 Uiso 1 1 calc R
H6B H 0.8436 0.5628 0.9318 0.055 Uiso 1 1 calc R
H6C H 0.7811 0.4580 0.9370 0.055 Uiso 1 1 calc R
C7 C 0.72380(18) 0.5424(2) 0.75761(12) 0.0354(5) Uani 1 1 d .
H7A H 0.6955 0.5768 0.7863 0.053 Uiso 1 1 calc R
H7B H 0.6782 0.5028 0.7244 0.053 Uiso 1 1 calc R
H7C H 0.7517 0.6021 0.7396 0.053 Uiso 1 1 calc R
C8 C 0.85255(18) 0.3901(2) 0.69938(11) 0.0343(5) Uani 1 1 d .
H8A H 0.8974 0.3359 0.6945 0.052 Uiso 1 1 calc R
H8B H 0.8672 0.4666 0.6882 0.052 Uiso 1 1 calc R
H8C H 0.7930 0.3681 0.6721 0.052 Uiso 1 1 calc R
C9 C 1.00185(17) 0.2675(2) 0.81209(13) 0.0325(5) Uani 1 1 d .
H9A H 0.9945 0.2557 0.7680 0.049 Uiso 1 1 calc R
H9B H 1.0055 0.1936 0.8328 0.049 Uiso 1 1 calc R
H9C H 1.0571 0.3106 0.8313 0.049 Uiso 1 1 calc R
C10 C 0.96582(17) 0.3390(2) 0.94217(11) 0.0343(5) Uani 1 1 d .
H10A H 0.9407 0.3731 0.9726 0.051 Uiso 1 1 calc R
H10B H 1.0266 0.3684 0.9487 0.051 Uiso 1 1 calc R
H10C H 0.9682 0.2561 0.9472 0.051 Uiso 1 1 calc R
C11 C 0.66218(15) 0.0283(2) 0.75271(12) 0.0295(5) Uani 1 1 d .
H11A H 0.6293 0.0424 0.7084 0.035 Uiso 1 1 calc R
H11B H 0.6673 -0.0551 0.7594 0.035 Uiso 1 1 calc R
C12 C 0.60949(15) 0.0813(2) 0.79408(11) 0.0274(5) Uani 1 1 d .
H12A H 0.6307 0.0486 0.8364 0.033 Uiso 1 1 calc R
H12B H 0.5445 0.0654 0.7761 0.033 Uiso 1 1 calc R
C13 C 0.80389(16) 0.08657(19) 0.69755(10) 0.0268(5) Uani 1 1 d .
C14 C 0.73844(18) 0.1216(2) 0.64081(12) 0.0335(5) Uani 1 1 d .
H14 H 0.6802 0.1436 0.6409 0.040 Uiso 1 1 calc R
C15 C 0.7601(2) 0.1234(2) 0.58439(12) 0.0406(6) Uani 1 1 d .
H15 H 0.7162 0.1460 0.5469 0.049 Uiso 1 1 calc R
C16 C 0.8466(2) 0.0920(3) 0.58386(13) 0.0425(6) Uani 1 1 d .
H16 H 0.8609 0.0936 0.5461 0.051 Uiso 1 1 calc R
C17 C 0.91212(19) 0.0581(2) 0.63931(13) 0.0366(6) Uani 1 1 d .
H17 H 0.9706 0.0376 0.6389 0.044 Uiso 1 1 calc R
C18 C 0.89061(17) 0.0546(2) 0.69572(11) 0.0296(5) Uani 1 1 d .
H18 H 0.9347 0.0305 0.7328 0.035 Uiso 1 1 calc R
C19 C 0.85412(15) -0.0209(2) 0.81877(11) 0.0270(5) Uani 1 1 d .
C20 C 0.92557(16) 0.0083(2) 0.87275(11) 0.0309(5) Uani 1 1 d .
H20 H 0.9341 0.0854 0.8857 0.037 Uiso 1 1 calc R
C21 C 0.98451(17) -0.0766(2) 0.90771(12) 0.0380(6) Uani 1 1 d .
H21 H 1.0324 -0.0561 0.9435 0.046 Uiso 1 1 calc R
C22 C 0.97173(19) -0.1909(3) 0.88910(13) 0.0411(6) Uani 1 1 d .
H22 H 1.0106 -0.2476 0.9129 0.049 Uiso 1 1 calc R
C23 C 0.9014(2) -0.2225(2) 0.83512(15) 0.0410(6) Uani 1 1 d .
H23 H 0.8931 -0.2999 0.8227 0.049 Uiso 1 1 calc R
C24 C 0.84329(18) -0.1373(2) 0.79982(12) 0.0346(5) Uani 1 1 d .
H24 H 0.7968 -0.1579 0.7632 0.041 Uiso 1 1 calc R
C25 C 0.57301(15) 0.2943(2) 0.85241(11) 0.0301(5) Uani 1 1 d .
C26 C 0.5431(2) 0.2229(3) 0.89246(14) 0.0449(7) Uani 1 1 d .
H26 H 0.5498 0.1428 0.8906 0.054 Uiso 1 1 calc R
C27 C 0.5032(2) 0.2701(4) 0.93524(17) 0.0586(9) Uani 1 1 d .
H27 H 0.4825 0.2214 0.9614 0.070 Uiso 1 1 calc R
C28 C 0.4940(2) 0.3884(4) 0.93910(16) 0.0606(10) Uani 1 1 d .
H28 H 0.4678 0.4196 0.9681 0.073 Uiso 1 1 calc R
C29 C 0.5239(2) 0.4615(3) 0.89964(15) 0.0529(8) Uani 1 1 d .
H29 H 0.5181 0.5416 0.9022 0.064 Uiso 1 1 calc R
C30 C 0.56240(18) 0.4140(3) 0.85660(13) 0.0396(6) Uani 1 1 d .
H30 H 0.5816 0.4630 0.8299 0.048 Uiso 1 1 calc R
C31 C 0.54801(15) 0.28234(19) 0.72053(11) 0.0249(5) Uani 1 1 d .
C32 C 0.45363(16) 0.2685(2) 0.70846(12) 0.0287(5) Uani 1 1 d .
H32 H 0.4312 0.2438 0.7408 0.034 Uiso 1 1 calc R
C33 C 0.39304(17) 0.2912(2) 0.64869(12) 0.0344(5) Uani 1 1 d .
H33 H 0.3304 0.2812 0.6410 0.041 Uiso 1 1 calc R
C34 C 0.42571(18) 0.3288(2) 0.60043(12) 0.0380(6) Uani 1 1 d .
H34 H 0.3851 0.3442 0.5604 0.046 Uiso 1 1 calc R
C35 C 0.51876(18) 0.3433(2) 0.61195(12) 0.0385(6) Uani 1 1 d .
H35 H 0.5408 0.3682 0.5796 0.046 Uiso 1 1 calc R
C36 C 0.57963(16) 0.3208(2) 0.67186(11) 0.0306(5) Uani 1 1 d .
H36 H 0.6422 0.3316 0.6793 0.037 Uiso 1 1 calc R
C37 C 0.77948(15) 0.1805(2) 0.89675(11) 0.0261(4) Uani 1 1 d .
C38 C 0.77374(16) 0.1208(2) 0.94061(11) 0.0302(5) Uani 1 1 d .
C39 C 0.76266(15) 0.0364(2) 0.98513(11) 0.0295(5) Uani 1 1 d .
C40 C 0.7082(2) 0.0577(2) 1.02407(12) 0.0363(6) Uani 1 1 d .
H40 H 0.6811 0.1303 1.0229 0.044 Uiso 1 1 calc R
C41 C 0.6938(2) -0.0268(2) 1.06421(12) 0.0417(6) Uani 1 1 d .
H41 H 0.6561 -0.0108 1.0889 0.050 Uiso 1 1 calc R
C42 C 0.73420(19) -0.1334(2) 1.06805(12) 0.0399(6) Uani 1 1 d .
C43 C 0.78929(18) -0.1582(2) 1.03085(16) 0.0472(7) Uani 1 1 d .
H43 H 0.8174 -0.2304 1.0335 0.057 Uiso 1 1 calc R
C44 C 0.80249(16) -0.0738(2) 0.98919(14) 0.0393(6) Uani 1 1 d .
H44 H 0.8386 -0.0914 0.9636 0.047 Uiso 1 1 calc R
C45 C 0.7361(2) -0.3281(3) 1.1041(2) 0.0688(11) Uani 1 1 d .
H45A H 0.7202 -0.3730 1.1356 0.103 Uiso 1 1 calc R
H45B H 0.8004 -0.3365 1.1097 0.103 Uiso 1 1 calc R
H45C H 0.7015 -0.3552 1.0626 0.103 Uiso 1 1 calc R

loop_
_atom_site_aniso_label
_atom_site_aniso_U_11
_atom_site_aniso_U_22
_atom_site_aniso_U_33
_atom_site_aniso_U_23
_atom_site_aniso_U_13
_atom_site_aniso_U_12
Ru1 0.01904(11) 0.02193(12) 0.02005(11) 0.00104(6) 0.00449(7) 0.00018(6)
P1 0.0213(3) 0.0220(3) 0.0245(3) 0.0006(2) 0.0048(2) 0.0007(2)
P2 0.0189(3) 0.0255(3) 0.0225(3) 0.0029(2) 0.0051(2) 0.0016(2)
O1 0.0690(15) 0.0440(12) 0.0478(12) 0.0213(10) 0.0050(11) -0.0138(11)
C1 0.0292(11) 0.0254(11) 0.0257(11) -0.0038(9) 0.0072(9) -0.0031(9)
C2 0.0291(11) 0.0199(11) 0.0303(12) 0.0025(9) 0.0089(9) -0.0032(9)
C3 0.0278(11) 0.0262(11) 0.0265(11) 0.0010(9) 0.0074(9) -0.0055(9)
C4 0.0230(10) 0.0277(11) 0.0254(11) -0.0016(9) 0.0063(8) -0.0045(9)
C5 0.0235(10) 0.0277(11) 0.0257(11) -0.0023(9) 0.0033(9) -0.0071(9)
C6 0.0416(14) 0.0369(14) 0.0315(13) -0.0060(11) 0.0099(11) 0.0046(11)
C7 0.0441(14) 0.0263(12) 0.0324(13) 0.0054(10) 0.0071(11) 0.0018(11)
C8 0.0394(13) 0.0390(14) 0.0260(12) 0.0016(10) 0.0122(10) -0.0068(11)
C9 0.0231(11) 0.0365(14) 0.0382(14) -0.0051(10) 0.0098(10) -0.0038(9)
C10 0.0291(12) 0.0400(14) 0.0289(12) -0.0023(10) 0.0018(10) -0.0018(10)
C11 0.0241(10) 0.0250(11) 0.0361(13) -0.0023(9) 0.0046(9) -0.0030(9)
C12 0.0220(10) 0.0260(11) 0.0319(12) 0.0044(9) 0.0053(9) -0.0019(9)
C13 0.0315(11) 0.0220(11) 0.0252(11) -0.0023(8) 0.0064(9) -0.0029(9)
C14 0.0366(13) 0.0286(12) 0.0315(12) -0.0004(10) 0.0054(10) 0.0019(10)
C15 0.0562(17) 0.0367(14) 0.0236(12) -0.0018(10) 0.0048(12) -0.0035(12)
C16 0.0578(17) 0.0437(16) 0.0304(13) -0.0070(11) 0.0200(13) -0.0146(13)
C17 0.0422(14) 0.0319(13) 0.0411(14) -0.0084(11) 0.0207(12) -0.0075(11)
C18 0.0345(12) 0.0243(11) 0.0303(12) -0.0048(9) 0.0106(10) -0.0042(9)
C19 0.0252(10) 0.0282(11) 0.0286(11) 0.0028(9) 0.0097(9) 0.0041(9)
C20 0.0270(11) 0.0329(13) 0.0314(12) -0.0002(10) 0.0070(9) 0.0035(9)
C21 0.0313(12) 0.0469(16) 0.0329(13) 0.0021(11) 0.0055(10) 0.0105(11)
C22 0.0421(14) 0.0426(15) 0.0388(14) 0.0121(12) 0.0129(12) 0.0211(12)
C23 0.0461(16) 0.0294(14) 0.0472(16) 0.0053(11) 0.0139(13) 0.0104(11)
C24 0.0374(13) 0.0292(13) 0.0346(13) 0.0006(10) 0.0076(11) 0.0036(10)
C25 0.0201(10) 0.0441(14) 0.0249(11) 0.0006(10) 0.0051(9) 0.0041(10)
C26 0.0409(15) 0.0594(19) 0.0405(16) 0.0025(13) 0.0216(13) 0.0006(13)
C27 0.0470(18) 0.091(3) 0.0478(19) -0.0019(17) 0.0294(16) -0.0045(17)
C28 0.0407(16) 0.098(3) 0.0472(18) -0.0274(18) 0.0199(14) -0.0027(17)
C29 0.0416(15) 0.066(2) 0.0479(17) -0.0222(15) 0.0096(13) 0.0092(14)
C30 0.0363(13) 0.0452(15) 0.0366(14) -0.0062(12) 0.0103(11) 0.0061(11)
C31 0.0225(10) 0.0244(11) 0.0251(11) -0.0012(8) 0.0035(9) 0.0016(8)
C32 0.0235(11) 0.0290(12) 0.0319(13) 0.0016(9) 0.0059(9) 0.0029(9)
C33 0.0238(11) 0.0359(13) 0.0363(14) -0.0014(10) -0.0009(10) 0.0037(10)
C34 0.0386(13) 0.0377(14) 0.0278(12) 0.0007(10) -0.0040(10) 0.0048(11)
C35 0.0403(14) 0.0442(15) 0.0296(13) 0.0065(11) 0.0087(11) 0.0035(12)
C36 0.0286(11) 0.0321(13) 0.0293(12) 0.0020(10) 0.0065(9) 0.0018(10)
C37 0.0228(10) 0.0273(11) 0.0262(11) 0.0010(9) 0.0048(8) 0.0013(9)
C38 0.0267(11) 0.0333(13) 0.0278(12) 0.0010(9) 0.0043(9) -0.0017(9)
C39 0.0270(11) 0.0310(12) 0.0244(11) 0.0054(9) -0.0009(9) -0.0051(9)
C40 0.0551(16) 0.0241(12) 0.0306(12) -0.0015(10) 0.0147(11) -0.0044(11)
C41 0.0646(18) 0.0353(14) 0.0268(13) -0.0002(10) 0.0164(12) -0.0099(13)
C42 0.0403(14) 0.0392(15) 0.0304(13) 0.0103(11) -0.0034(11) -0.0127(12)
C43 0.0295(13) 0.0311(14) 0.069(2) 0.0165(13) -0.0030(13) 0.0053(11)
C44 0.0241(11) 0.0383(14) 0.0533(16) 0.0084(12) 0.0088(11) 0.0027(10)
C45 0.0491(18) 0.0414(18) 0.095(3) 0.0327(19) -0.0083(18) -0.0019(14)

loop_
_atom_type_symbol
_atom_type_description
_atom_type_scat_dispersion_real
_atom_type_scat_dispersion_imag
_atom_type_scat_source
C C 0.0033 0.0016 'International Tables Vol C Tables 4.2.6.8 and 6.1.1.4'
H H 0.0000 0.0000 'International Tables Vol C Tables 4.2.6.8 and 6.1.1.4'
O O 0.0106 0.0060 'International Tables Vol C Tables 4.2.6.8 and 6.1.1.4'
P P 0.1023 0.0942 'International Tables Vol C Tables 4.2.6.8 and 6.1.1.4'
Ru Ru -1.2594 0.8363 'International Tables Vol C Tables 4.2.6.8 and 6.1.1.4'

loop_
_geom_angle_atom_site_label_1
_geom_angle_atom_site_label_2
_geom_angle_atom_site_label_3
_geom_angle
C37 Ru1 C1 101.12(9)
C37 Ru1 C5 91.27(9)
C1 Ru1 C5 37.35(8)
C37 Ru1 C4 116.52(8)
C1 Ru1 C4 62.20(8)
C5 Ru1 C4 36.92(8)
C37 Ru1 P2 79.01(6)
C1 Ru1 P2 113.52(6)
C5 Ru1 P2 147.14(6)
C4 Ru1 P2 164.11(6)
C37 Ru1 P1 85.57(7)
C1 Ru1 P1 162.97(6)
C5 Ru1 P1 127.87(6)
C4 Ru1 P1 100.78(6)
P2 Ru1 P1 83.01(2)
C37 Ru1 C2 137.46(9)
C1 Ru1 C2 37.69(8)
C5 Ru1 C2 62.16(8)
C4 Ru1 C2 61.77(8)
P2 Ru1 C2 104.95(6)
P1 Ru1 C2 136.84(6)
C37 Ru1 C3 152.29(9)
C1 Ru1 C3 62.03(8)
C5 Ru1 C3 61.78(8)
C4 Ru1 C3 37.16(8)
P2 Ru1 C3 126.95(6)
P1 Ru1 C3 105.33(6)
C2 Ru1 C3 36.45(8)
C19 P1 C13 101.12(10)
C19 P1 C11 103.80(11)
C13 P1 C11 102.64(11)
C19 P1 Ru1 117.94(8)
C13 P1 Ru1 117.91(8)
C11 P1 Ru1 111.40(8)
C25 P2 C31 101.03(10)
C25 P2 C12 104.62(12)
C31 P2 C12 99.83(10)
C25 P2 Ru1 118.57(8)
C31 P2 Ru1 121.70(8)
C12 P2 Ru1 108.45(7)
C42 O1 C45 116.9(3)
C5 C1 C2 107.28(19)
C5 C1 C6 125.7(2)
C2 C1 C6 126.5(2)
C5 C1 Ru1 71.38(13)
C2 C1 Ru1 72.26(12)
C6 C1 Ru1 128.46(17)
C3 C2 C1 107.91(19)
C3 C2 C7 126.5(2)
C1 C2 C7 124.9(2)
C3 C2 Ru1 72.11(13)
C1 C2 Ru1 70.05(12)
C7 C2 Ru1 130.54(17)
C2 C3 C4 108.21(19)
C2 C3 C8 126.3(2)
C4 C3 C8 124.8(2)
C2 C3 Ru1 71.44(12)
C4 C3 Ru1 70.56(12)
C8 C3 Ru1 131.24(16)
C5 C4 C3 108.0(2)
C5 C4 C9 126.7(2)
C3 C4 C9 124.6(2)
C5 C4 Ru1 71.01(12)
C3 C4 Ru1 72.27(12)
C9 C4 Ru1 129.75(16)
C4 C5 C1 108.6(2)
C4 C5 C10 126.1(2)
C1 C5 C10 125.2(2)
C4 C5 Ru1 72.08(12)
C1 C5 Ru1 71.27(12)
C10 C5 Ru1 125.54(16)
C1 C6 H6A 109.5
C1 C6 H6B 109.5
H6A C6 H6B 109.5
C1 C6 H6C 109.5
H6A C6 H6C 109.5
H6B C6 H6C 109.5
C2 C7 H7A 109.5
C2 C7 H7B 109.5
H7A C7 H7B 109.5
C2 C7 H7C 109.5
H7A C7 H7C 109.5
H7B C7 H7C 109.5
C3 C8 H8A 109.5
C3 C8 H8B 109.5
H8A C8 H8B 109.5
C3 C8 H8C 109.5
H8A C8 H8C 109.5
H8B C8 H8C 109.5
C4 C9 H9A 109.5
C4 C9 H9B 109.5
H9A C9 H9B 109.5
C4 C9 H9C 109.5
H9A C9 H9C 109.5
H9B C9 H9C 109.5
C5 C10 H10A 109.5
C5 C10 H10B 109.5
H10A C10 H10B 109.5
C5 C10 H10C 109.5
H10A C10 H10C 109.5
H10B C10 H10C 109.5
C12 C11 P1 109.77(16)
C12 C11 H11A 109.7
P1 C11 H11A 109.7
C12 C11 H11B 109.7
P1 C11 H11B 109.7
H11A C11 H11B 108.2
C11 C12 P2 107.38(15)
C11 C12 H12A 110.2
P2 C12 H12A 110.2
C11 C12 H12B 110.2
P2 C12 H12B 110.2
H12A C12 H12B 108.5
C18 C13 C14 118.3(2)
C18 C13 P1 120.92(18)
C14 C13 P1 120.65(18)
C15 C14 C13 120.4(2)
C15 C14 H14 119.8
C13 C14 H14 119.8
C16 C15 C14 120.2(2)
C16 C15 H15 119.9
C14 C15 H15 119.9
C15 C16 C17 120.2(2)
C15 C16 H16 119.9
C17 C16 H16 119.9
C16 C17 C18 119.9(2)
C16 C17 H17 120.0
C18 C17 H17 120.0
C17 C18 C13 120.9(2)
C17 C18 H18 119.5
C13 C18 H18 119.5
C20 C19 C24 118.6(2)
C20 C19 P1 119.65(18)
C24 C19 P1 121.72(18)
C19 C20 C21 120.8(2)
C19 C20 H20 119.6
C21 C20 H20 119.6
C22 C21 C20 119.8(2)
C22 C21 H21 120.1
C20 C21 H21 120.1
C21 C22 C23 120.6(2)
C21 C22 H22 119.7
C23 C22 H22 119.7
C22 C23 C24 119.4(3)
C22 C23 H23 120.3
C24 C23 H23 120.3
C23 C24 C19 120.7(2)
C23 C24 H24 119.7
C19 C24 H24 119.7
C26 C25 C30 118.3(2)
C26 C25 P2 123.1(2)
C30 C25 P2 118.5(2)
C25 C26 C27 120.6(3)
C25 C26 H26 119.7
C27 C26 H26 119.7
C28 C27 C26 120.4(3)
C28 C27 H27 119.8
C26 C27 H27 119.8
C27 C28 C29 120.0(3)
C27 C28 H28 120.0
C29 C28 H28 120.0
C30 C29 C28 119.4(3)
C30 C29 H29 120.3
C28 C29 H29 120.3
C29 C30 C25 121.4(3)
C29 C30 H30 119.3
C25 C30 H30 119.3
C36 C31 C32 118.6(2)
C36 C31 P2 119.93(17)
C32 C31 P2 121.23(18)
C33 C32 C31 120.6(2)
C33 C32 H32 119.7
C31 C32 H32 119.7
C34 C33 C32 120.1(2)
C34 C33 H33 119.9
C32 C33 H33 119.9
C35 C34 C33 119.8(2)
C35 C34 H34 120.1
C33 C34 H34 120.1
C34 C35 C36 120.2(2)
C34 C35 H35 119.9
C36 C35 H35 119.9
C31 C36 C35 120.7(2)
C31 C36 H36 119.7
C35 C36 H36 119.7
C38 C37 Ru1 175.4(2)
C37 C38 C39 171.1(3)
C40 C39 C44 116.9(2)
C40 C39 C38 121.9(2)
C44 C39 C38 121.1(2)
C41 C40 C39 121.4(3)
C41 C40 H40 119.3
C39 C40 H40 119.3
C42 C41 C40 120.8(3)
C42 C41 H41 119.6
C40 C41 H41 119.6
C41 C42 O1 115.7(3)
C41 C42 C43 119.9(2)
O1 C42 C43 124.5(3)
C42 C43 C44 119.5(3)
C42 C43 H43 120.2
C44 C43 H43 120.2
C43 C44 C39 121.5(3)
C43 C44 H44 119.3
C39 C44 H44 119.3
O1 C45 H45A 109.5
O1 C45 H45B 109.5
H45A C45 H45B 109.5
O1 C45 H45C 109.5
H45A C45 H45C 109.5
H45B C45 H45C 109.5

loop_
_geom_bond_atom_site_label_1
_geom_bond_atom_site_label_2
_geom_bond_distance
Ru1 C37 2.015(2)
Ru1 C1 2.236(2)
Ru1 C5 2.238(2)
Ru1 C4 2.252(2)
Ru1 P2 2.2643(6)
Ru1 P1 2.2652(6)
Ru1 C2 2.266(2)
Ru1 C3 2.274(2)
P1 C19 1.839(2)
P1 C13 1.839(2)
P1 C11 1.857(2)
P2 C25 1.830(2)
P2 C31 1.842(2)
P2 C12 1.844(2)
O1 C42 1.379(3)
O1 C45 1.410(4)
C1 C5 1.433(3)
C1 C2 1.454(3)
C1 C6 1.497(3)
C2 C3 1.420(3)
C2 C7 1.495(3)
C3 C4 1.442(3)
C3 C8 1.501(3)
C4 C5 1.422(3)
C4 C9 1.505(3)
C5 C10 1.505(3)
C6 H6A 0.9600
C6 H6B 0.9600
C6 H6C 0.9600
C7 H7A 0.9600
C7 H7B 0.9600
C7 H7C 0.9600
C8 H8A 0.9600
C8 H8B 0.9600
C8 H8C 0.9600
C9 H9A 0.9600
C9 H9B 0.9600
C9 H9C 0.9600
C10 H10A 0.9600
C10 H10B 0.9600
C10 H10C 0.9600
C11 C12 1.526(3)
C11 H11A 0.9700
C11 H11B 0.9700
C12 H12A 0.9700
C12 H12B 0.9700
C13 C18 1.393(3)
C13 C14 1.404(3)
C14 C15 1.392(4)
C14 H14 0.9300
C15 C16 1.379(4)
C15 H15 0.9300
C16 C17 1.381(4)
C16 H16 0.9300
C17 C18 1.391(3)
C17 H17 0.9300
C18 H18 0.9300
C19 C20 1.391(3)
C19 C24 1.398(3)
C20 C21 1.393(3)
C20 H20 0.9300
C21 C22 1.374(4)
C21 H21 0.9300
C22 C23 1.389(4)
C22 H22 0.9300
C23 C24 1.391(4)
C23 H23 0.9300
C24 H24 0.9300
C25 C26 1.389(4)
C25 C30 1.394(4)
C26 C27 1.390(4)
C26 H26 0.9300
C27 C28 1.374(5)
C27 H27 0.9300
C28 C29 1.391(5)
C28 H28 0.9300
C29 C30 1.382(4)
C29 H29 0.9300
C30 H30 0.9300
C31 C36 1.387(3)
C31 C32 1.398(3)
C32 C33 1.388(3)
C32 H32 0.9300
C33 C34 1.385(4)
C33 H33 0.9300
C34 C35 1.380(4)
C34 H34 0.9300
C35 C36 1.391(3)
C35 H35 0.9300
C36 H36 0.9300
C37 C38 1.216(3)
C38 C39 1.433(3)
C39 C40 1.398(4)
C39 C44 1.399(4)
C40 C41 1.382(4)
C40 H40 0.9300
C41 C42 1.366(4)
C41 H41 0.9300
C42 C43 1.382(4)
C43 C44 1.398(4)
C43 H43 0.9300
C44 H44 0.9300
C45 H45A 0.9600
C45 H45B 0.9600
C45 H45C 0.9600

loop_
_geom_torsion_atom_site_label_1
_geom_torsion_atom_site_label_2
_geom_torsion_atom_site_label_3
_geom_torsion_atom_site_label_4
_geom_torsion
C37 Ru1 P1 C19 -45.26(10)
C1 Ru1 P1 C19 68.8(2)
C5 Ru1 P1 C19 42.90(11)
C4 Ru1 P1 C19 70.92(10)
P2 Ru1 P1 C19 -124.71(8)
C2 Ru1 P1 C19 130.86(12)
C3 Ru1 P1 C19 108.83(10)
C37 Ru1 P1 C13 -167.14(11)
C1 Ru1 P1 C13 -53.1(2)
C5 Ru1 P1 C13 -78.97(11)
C4 Ru1 P1 C13 -50.96(10)
P2 Ru1 P1 C13 113.42(9)
C2 Ru1 P1 C13 8.99(13)
C3 Ru1 P1 C13 -13.04(11)
C37 Ru1 P1 C11 74.60(11)
C1 Ru1 P1 C11 -171.3(2)
C5 Ru1 P1 C11 162.76(11)
C4 Ru1 P1 C11 -169.22(10)
P2 Ru1 P1 C11 -4.84(9)
C2 Ru1 P1 C11 -109.27(12)
C3 Ru1 P1 C11 -131.31(11)
C37 Ru1 P2 C25 58.77(12)
C1 Ru1 P2 C25 -38.69(12)
C5 Ru1 P2 C25 -16.21(15)
C4 Ru1 P2 C25 -109.5(2)
P1 Ru1 P2 C25 145.59(10)
C2 Ru1 P2 C25 -77.70(12)
C3 Ru1 P2 C25 -110.46(12)
C37 Ru1 P2 C31 -174.91(11)
C1 Ru1 P2 C31 87.64(11)
C5 Ru1 P2 C31 110.11(14)
C4 Ru1 P2 C31 16.9(2)
P1 Ru1 P2 C31 -88.09(9)
C2 Ru1 P2 C31 48.63(11)
C3 Ru1 P2 C31 15.86(12)
C37 Ru1 P2 C12 -60.23(11)
C1 Ru1 P2 C12 -157.68(10)
C5 Ru1 P2 C12 -135.21(14)
C4 Ru1 P2 C12 131.5(2)
P1 Ru1 P2 C12 26.60(8)
C2 Ru1 P2 C12 163.31(10)
C3 Ru1 P2 C12 130.55(11)
C37 Ru1 C1 C5 77.27(14)
C4 Ru1 C1 C5 -36.99(13)
P2 Ru1 C1 C5 160.01(11)
P1 Ru1 C1 C5 -34.6(3)
C2 Ru1 C1 C5 -115.91(19)
C3 Ru1 C1 C5 -79.25(14)
C37 Ru1 C1 C2 -166.82(13)
C5 Ru1 C1 C2 115.91(19)
C4 Ru1 C1 C2 78.93(14)
P2 Ru1 C1 C2 -84.08(13)
P1 Ru1 C1 C2 81.3(2)
C3 Ru1 C1 C2 36.66(13)
C37 Ru1 C1 C6 -43.9(2)
C5 Ru1 C1 C6 -121.2(3)
C4 Ru1 C1 C6 -158.2(2)
P2 Ru1 C1 C6 38.8(2)
P1 Ru1 C1 C6 -155.84(16)
C2 Ru1 C1 C6 122.9(3)
C3 Ru1 C1 C6 159.5(2)
C5 C1 C2 C3 0.6(2)
C6 C1 C2 C3 172.3(2)
Ru1 C1 C2 C3 -62.57(15)
C5 C1 C2 C7 -170.6(2)
C6 C1 C2 C7 1.0(4)
Ru1 C1 C2 C7 126.2(2)
C5 C1 C2 Ru1 63.22(15)
C6 C1 C2 Ru1 -125.1(2)
C37 Ru1 C2 C3 136.77(14)
C1 Ru1 C2 C3 117.44(19)
C5 Ru1 C2 C3 79.34(14)
C4 Ru1 C2 C3 37.30(13)
P2 Ru1 C2 C3 -133.28(12)
P1 Ru1 C2 C3 -37.51(16)
C37 Ru1 C2 C1 19.33(19)
C5 Ru1 C2 C1 -38.11(13)
C4 Ru1 C2 C1 -80.15(14)
P2 Ru1 C2 C1 109.27(12)
P1 Ru1 C2 C1 -154.96(11)
C3 Ru1 C2 C1 -117.44(19)
C37 Ru1 C2 C7 -100.1(2)
C1 Ru1 C2 C7 -119.4(3)
C5 Ru1 C2 C7 -157.5(2)
C4 Ru1 C2 C7 160.4(2)
P2 Ru1 C2 C7 -10.1(2)
P1 Ru1 C2 C7 85.6(2)
C3 Ru1 C2 C7 123.1(3)
C1 C2 C3 C4 -0.1(2)
C7 C2 C3 C4 171.0(2)
Ru1 C2 C3 C4 -61.31(15)
C1 C2 C3 C8 -170.7(2)
C7 C2 C3 C8 0.4(4)
Ru1 C2 C3 C8 128.0(2)
C1 C2 C3 Ru1 61.25(15)
C7 C2 C3 Ru1 -127.6(2)
C37 Ru1 C3 C2 -95.1(2)
C1 Ru1 C3 C2 -37.91(13)
C5 Ru1 C3 C2 -80.47(14)
C4 Ru1 C3 C2 -117.91(19)
P2 Ru1 C3 C2 61.65(14)
P1 Ru1 C3 C2 154.41(12)
C37 Ru1 C3 C4 22.8(3)
C1 Ru1 C3 C4 80.00(14)
C5 Ru1 C3 C4 37.43(13)
P2 Ru1 C3 C4 179.55(10)
P1 Ru1 C3 C4 -87.68(13)
C2 Ru1 C3 C4 117.91(19)
C37 Ru1 C3 C8 142.4(2)
C1 Ru1 C3 C8 -160.4(3)
C5 Ru1 C3 C8 157.1(3)
C4 Ru1 C3 C8 119.6(3)
P2 Ru1 C3 C8 -60.8(2)
P1 Ru1 C3 C8 32.0(2)
C2 Ru1 C3 C8 -122.4(3)
C2 C3 C4 C5 -0.5(2)
C8 C3 C4 C5 170.3(2)
Ru1 C3 C4 C5 -62.42(15)
C2 C3 C4 C9 -171.6(2)
C8 C3 C4 C9 -0.8(4)
Ru1 C3 C4 C9 126.5(2)
C2 C3 C4 Ru1 61.87(15)
C8 C3 C4 Ru1 -127.3(2)
C37 Ru1 C4 C5 -51.47(16)
C1 Ru1 C4 C5 37.42(13)
P2 Ru1 C4 C5 115.6(2)
P1 Ru1 C4 C5 -141.88(12)
C2 Ru1 C4 C5 80.34(14)
C3 Ru1 C4 C5 116.92(19)
C37 Ru1 C4 C3 -168.39(13)
C1 Ru1 C4 C3 -79.50(14)
C5 Ru1 C4 C3 -116.92(19)
P2 Ru1 C4 C3 -1.3(3)
P1 Ru1 C4 C3 101.20(13)
C2 Ru1 C4 C3 -36.58(13)
C37 Ru1 C4 C9 71.0(2)
C1 Ru1 C4 C9 159.9(2)
C5 Ru1 C4 C9 122.5(3)
P2 Ru1 C4 C9 -121.9(2)
P1 Ru1 C4 C9 -19.4(2)
C2 Ru1 C4 C9 -157.2(2)
C3 Ru1 C4 C9 -120.6(3)
C3 C4 C5 C1 1.0(3)
C9 C4 C5 C1 171.8(2)
Ru1 C4 C5 C1 -62.28(16)
C3 C4 C5 C10 -175.4(2)
C9 C4 C5 C10 -4.6(4)
Ru1 C4 C5 C10 121.3(2)
C3 C4 C5 Ru1 63.24(15)
C9 C4 C5 Ru1 -125.9(2)
C2 C1 C5 C4 -1.0(3)
C6 C1 C5 C4 -172.7(2)
Ru1 C1 C5 C4 62.80(16)
C2 C1 C5 C10 175.4(2)
C6 C1 C5 C10 3.7(4)
Ru1 C1 C5 C10 -120.8(2)
C2 C1 C5 Ru1 -63.79(15)
C6 C1 C5 Ru1 124.5(2)
C37 Ru1 C5 C4 135.57(14)
C1 Ru1 C5 C4 -117.64(19)
P2 Ru1 C5 C4 -152.93(11)
P1 Ru1 C5 C4 50.19(15)
C2 Ru1 C5 C4 -79.18(14)
C3 Ru1 C5 C4 -37.68(13)
C37 Ru1 C5 C1 -106.79(14)
C4 Ru1 C5 C1 117.64(19)
P2 Ru1 C5 C1 -35.29(19)
P1 Ru1 C5 C1 167.83(11)
C2 Ru1 C5 C1 38.46(13)
C3 Ru1 C5 C1 79.96(14)
C37 Ru1 C5 C10 13.6(2)
C1 Ru1 C5 C10 120.4(3)
C4 Ru1 C5 C10 -122.0(3)
P2 Ru1 C5 C10 85.1(2)
P1 Ru1 C5 C10 -71.8(2)
C2 Ru1 C5 C10 158.9(2)
C3 Ru1 C5 C10 -159.6(2)
C19 P1 C11 C12 105.07(17)
C13 P1 C11 C12 -149.94(16)
Ru1 P1 C11 C12 -22.85(18)
P1 C11 C12 P2 43.50(19)
C25 P2 C12 C11 -175.50(15)
C31 P2 C12 C11 80.27(16)
Ru1 P2 C12 C11 -48.05(16)
C19 P1 C13 C18 -31.4(2)
C11 P1 C13 C18 -138.44(19)
Ru1 P1 C13 C18 98.75(19)
C19 P1 C13 C14 153.35(19)
C11 P1 C13 C14 46.3(2)
Ru1 P1 C13 C14 -76.5(2)
C18 C13 C14 C15 0.3(4)
P1 C13 C14 C15 175.7(2)
C13 C14 C15 C16 -0.6(4)
C14 C15 C16 C17 0.2(4)
C15 C16 C17 C18 0.6(4)
C16 C17 C18 C13 -1.0(4)
C14 C13 C18 C17 0.5(3)
P1 C13 C18 C17 -174.84(18)
C13 P1 C19 C20 115.48(19)
C11 P1 C19 C20 -138.39(19)
Ru1 P1 C19 C20 -14.6(2)
C13 P1 C19 C24 -63.0(2)
C11 P1 C19 C24 43.2(2)
Ru1 P1 C19 C24 166.92(17)
C24 C19 C20 C21 -0.8(4)
P1 C19 C20 C21 -179.28(19)
C19 C20 C21 C22 -0.5(4)
C20 C21 C22 C23 1.0(4)
C21 C22 C23 C24 -0.2(4)
C22 C23 C24 C19 -1.2(4)
C20 C19 C24 C23 1.6(4)
P1 C19 C24 C23 -179.9(2)
C31 P2 C25 C26 117.3(2)
C12 P2 C25 C26 13.9(3)
Ru1 P2 C25 C26 -107.0(2)
C31 P2 C25 C30 -65.6(2)
C12 P2 C25 C30 -168.92(19)
Ru1 P2 C25 C30 70.1(2)
C30 C25 C26 C27 0.3(4)
P2 C25 C26 C27 177.5(2)
C25 C26 C27 C28 -0.9(5)
C26 C27 C28 C29 0.6(5)
C27 C28 C29 C30 0.3(5)
C28 C29 C30 C25 -0.8(4)
C26 C25 C30 C29 0.5(4)
P2 C25 C30 C29 -176.7(2)
C25 P2 C31 C36 142.3(2)
C12 P2 C31 C36 -110.5(2)
Ru1 P2 C31 C36 8.5(2)
C25 P2 C31 C32 -42.8(2)
C12 P2 C31 C32 64.3(2)
Ru1 P2 C31 C32 -176.68(16)
C36 C31 C32 C33 0.9(3)
P2 C31 C32 C33 -174.02(19)
C31 C32 C33 C34 -0.5(4)
C32 C33 C34 C35 0.2(4)
C33 C34 C35 C36 -0.3(4)
C32 C31 C36 C35 -1.0(4)
P2 C31 C36 C35 174.0(2)
C34 C35 C36 C31 0.7(4)
C1 Ru1 C37 C38 163(3)
C5 Ru1 C37 C38 -161(3)
C4 Ru1 C37 C38 -133(3)
P2 Ru1 C37 C38 51(3)
P1 Ru1 C37 C38 -33(3)
C2 Ru1 C37 C38 151(3)
C3 Ru1 C37 C38 -148(3)
Ru1 C37 C38 C39 18(4)
C37 C38 C39 C40 -126.7(16)
C37 C38 C39 C44 50.0(17)
C44 C39 C40 C41 -0.6(4)
C38 C39 C40 C41 176.2(2)
C39 C40 C41 C42 1.4(4)
C40 C41 C42 O1 179.2(2)
C40 C41 C42 C43 -0.8(4)
C45 O1 C42 C41 164.2(3)
C45 O1 C42 C43 -15.8(4)
C41 C42 C43 C44 -0.5(4)
O1 C42 C43 C44 179.5(3)
C42 C43 C44 C39 1.3(4)
C40 C39 C44 C43 -0.8(4)
C38 C39 C44 C43 -177.6(2)
